data_1540065
loop_
_publ_author_name
'Hecht, H.J.'
'Reinhardt, R.'
'Steudel, R.'
'Bradaczek, H.'

_publ_section_title
;
 Neubestimmung der Kristall- und Molekuelstruktur von Heptaschwefelimid,
 S7 N H
;
_journal_name_full 'Zeitschrift fuer Anorganische und Allgemeine Chemie'
_journal_page_first 43
_journal_page_last 48
_journal_volume 426
_journal_year 1976
_chemical_formula_sum 'H N S7'
_chemical_name_systematic 'S7 (N H)'
_space_group_IT_number 62
_symmetry_space_group_name_Hall '-P 2ac 2n'
_symmetry_space_group_name_H-M 'P n m a'
_cell_angle_alpha 90
_cell_angle_beta 90
_cell_angle_gamma 90
_cell_formula_units_Z 4
_cell_length_a 7.823
_cell_length_b 13.091
_cell_length_c 7.607
_cell_volume 779.040
_citation_journal_id_ASTM ZAACAB
_cod_data_source_file Hecht_ZAACAB_1976_323.cif
_cod_data_source_block H1N1S7
_cod_original_cell_volume 779.0396
_cod_original_formula_sum 'H1 N1 S7'
_cod_database_code 1540065

loop_
_symmetry_equiv_pos_as_xyz
x,y,z
-x+1/2,-y,z+1/2
x+1/2,-y+1/2,-z+1/2
-x,y+1/2,-z
-x,-y,-z
x-1/2,y,-z-1/2
-x-1/2,y-1/2,z-1/2
x,-y-1/2,z

loop_
_atom_site_label
_atom_site_type_symbol
_atom_site_fract_x
_atom_site_fract_y
_atom_site_fract_z
_atom_site_occupancy
_atom_site_U_iso_or_equiv
N1 N 0.2594 0.25 0.2125 1 0.0
H1 H 0.3759 0.25 0.2041 1 0.0
S1 S 0.121 0.25 0.7946 1 0.0
S2 S 0.1638 0.1371 0.2454 1 0.0
S4 S 0.0343 0.1241 0.6621 1 0.0
S3 S 0.2249 0.0819 0.4895 1 0.0
